data_2220900
loop_
_publ_author_name
'Kunz, Kerstin'
'Lerner, Hans-Wolfram'
'Bolte, Michael'

_publ_section_title
;
 (18-Crown-6-\k^6^<i>O</i>)(pyrazolato-\k^2^<i>N</i>,<i>N</i>')-potassium(I)
;
_journal_coeditor_code RZ2281
_journal_issue 2
_journal_name_full 'Acta Crystallographica Section E'
_journal_page_first m171
_journal_paper_doi 10.1107/S1600536808043237
_journal_volume 65
_journal_year 2009
_chemical_formula_iupac '[K (C3 H3 N2) (C12 H24 O6)]'
_chemical_formula_moiety 'C15 H27 K N2 O6'
_chemical_formula_sum 'C15 H27 K N2 O6'
_chemical_formula_weight 370.49
_chemical_name_systematic
;
(18-Crown-6)(pyrazolato-\k^2^<i>N</i>,<i>N</i>')potassium(I)
;
_space_group_IT_number 14
_symmetry_cell_setting monoclinic
_symmetry_space_group_name_Hall '-P 2yn'
_symmetry_space_group_name_H-M 'P 1 21/n 1'
_atom_sites_solution_hydrogens geom
_atom_sites_solution_primary direct
_atom_sites_solution_secondary difmap
_audit_creation_method SHELXL-97
_cell_angle_alpha 90.00
_cell_angle_beta 101.612(4)
_cell_angle_gamma 90.00
_cell_formula_units_Z 4
_cell_length_a 11.5330(6)
_cell_length_b 8.2369(5)
_cell_length_c 20.7622(10)
_cell_measurement_reflns_used 23906
_cell_measurement_temperature 173(2)
_cell_measurement_theta_max 25.9
_cell_measurement_theta_min 2.5
_cell_volume 1931.96(18)
_computing_cell_refinement 'X-Area (Stoe & Cie, 2001)'
_computing_data_collection 'X-Area (Stoe & Cie, 2001)'
_computing_data_reduction 'X-Area (Stoe & Cie, 2001)'
_computing_molecular_graphics 'XP in SHELXTL-Plus (Sheldrick, 2008)'
_computing_publication_material 'SHELXL97 (Sheldrick, 2008)'
_computing_structure_refinement 'SHELXL97 (Sheldrick, 2008)'
_computing_structure_solution 'SHELXS97 (Sheldrick, 2008)'
_diffrn_ambient_temperature 173(2)
_diffrn_measured_fraction_theta_full 0.999
_diffrn_measured_fraction_theta_max 0.994
_diffrn_measurement_device_type 'STOE IPDS II two-circle-diffractometer'
_diffrn_measurement_method \w
_diffrn_radiation_monochromator graphite
_diffrn_radiation_source 'fine-focus sealed tube'
_diffrn_radiation_type MoK\a
_diffrn_radiation_wavelength 0.71073
_diffrn_reflns_av_R_equivalents 0.0335
_diffrn_reflns_av_sigmaI/netI 0.0165
_diffrn_reflns_limit_h_max 14
_diffrn_reflns_limit_h_min -12
_diffrn_reflns_limit_k_max 9
_diffrn_reflns_limit_k_min -9
_diffrn_reflns_limit_l_max 25
_diffrn_reflns_limit_l_min -25
_diffrn_reflns_number 23118
_diffrn_reflns_theta_full 25.00
_diffrn_reflns_theta_max 25.60
_diffrn_reflns_theta_min 2.67
_diffrn_standards_number 0
_exptl_absorpt_coefficient_mu 0.305
_exptl_absorpt_correction_T_max 0.9655
_exptl_absorpt_correction_T_min 0.9186
_exptl_absorpt_correction_type multi-scan
_exptl_absorpt_process_details '(MULABS; Spek, 2003; Blessing, 1995)'
_exptl_crystal_colour colourless
_exptl_crystal_density_diffrn 1.274
_exptl_crystal_density_method 'not measured'
_exptl_crystal_description needle
_exptl_crystal_F_000 792
_exptl_crystal_size_max 0.25
_exptl_crystal_size_mid 0.12
_exptl_crystal_size_min 0.12
_refine_diff_density_max 0.175
_refine_diff_density_min -0.195
_refine_ls_extinction_coef 0.0099(8)
_refine_ls_extinction_expression Fc^*^=kFc[1+0.001xFc^2^\l^3^/sin(2\q)]^-1/4^
_refine_ls_extinction_method SHELXL
_refine_ls_goodness_of_fit_ref 1.028
_refine_ls_hydrogen_treatment constr
_refine_ls_matrix_type full
_refine_ls_number_parameters 218
_refine_ls_number_reflns 3602
_refine_ls_number_restraints 0
_refine_ls_restrained_S_all 1.028
_refine_ls_R_factor_all 0.0295
_refine_ls_R_factor_gt 0.0255
_refine_ls_shift/su_max 0.001
_refine_ls_shift/su_mean 0.000
_refine_ls_structure_factor_coef Fsqd
_refine_ls_weighting_details 'calc w=1/[\s^2^(Fo^2^)+(0.0360P)^2^+0.3751P] where P=(Fo^2^+2Fc^2^)/3'
_refine_ls_weighting_scheme calc
_refine_ls_wR_factor_gt 0.0646
_refine_ls_wR_factor_ref 0.0662
_reflns_number_gt 3234
_reflns_number_total 3602
_reflns_threshold_expression I>2\s(I)
_cod_data_source_file rz2281.cif
_cod_data_source_block I
_cod_depositor_comments
;
The following automatic conversions were performed:
'_symmetry_cell_setting' value 'Monoclinic' changed to 'monoclinic'
according to '/home/saulius/struct/CIF-dictionaries/cif_core.dic'
dictionary named 'cif_core.dic' version 2.4.1 from 2010-06-29.

Automatic conversion script
Id: cif_fix_enum 1527 2010-12-29 10:47:43Z saulius 

The following automatic conversions were performed:

'_symmetry_cell_setting' value 'Monoclinic' changed to 'monoclinic'
according to /home/saulius/struct/CIF-dictionaries/cif_core.dic
dictionary named 'cif_core.dic' version 2.4.1 from 2010-06-29.

Automatic conversion script
Id: cif_fix_values 1715 2011-07-08 13:25:40Z adriana 
;
_cod_original_sg_symbol_H-M 'P 21/n'
_cod_database_code 2220900
_cod_database_fobs_code 2220900

loop_
_symmetry_equiv_pos_as_xyz
'x, y, z'
'-x+1/2, y+1/2, -z+1/2'
'-x, -y, -z'
'x-1/2, -y-1/2, z-1/2'

loop_
_atom_site_type_symbol
_atom_site_label
_atom_site_fract_x
_atom_site_fract_y
_atom_site_fract_z
_atom_site_U_iso_or_equiv
_atom_site_adp_type
_atom_site_calc_flag
_atom_site_refinement_flags
_atom_site_occupancy
_atom_site_disorder_assembly
_atom_site_disorder_group
K K1 0.50031(2) 0.36001(3) 0.173982(11) 0.02711(9) Uani d . 1 . .
O O1 0.70384(7) 0.33603(10) 0.10488(4) 0.03149(19) Uani d . 1 . .
C C2 0.72895(12) 0.16959(15) 0.09518(6) 0.0375(3) Uani d . 1 . .
H H2A 0.7929 0.1606 0.0699 0.045 Uiso calc R 1 . .
H H2B 0.6576 0.1149 0.0700 0.045 Uiso calc R 1 . .
C C3 0.76649(11) 0.09050(15) 0.16099(6) 0.0341(3) Uani d . 1 . .
H H3A 0.7879 -0.0243 0.1554 0.041 Uiso calc R 1 . .
H H3B 0.8366 0.1469 0.1866 0.041 Uiso calc R 1 . .
O O4 0.67091(7) 0.09896(9) 0.19483(4) 0.02900(18) Uani d . 1 . .
C C5 0.69922(11) 0.02037(14) 0.25736(6) 0.0316(3) Uani d . 1 . .
H H5A 0.7675 0.0750 0.2856 0.038 Uiso calc R 1 . .
H H5B 0.7209 -0.0943 0.2517 0.038 Uiso calc R 1 . .
C C6 0.59374(11) 0.02826(13) 0.28891(6) 0.0312(3) Uani d . 1 . .
H H6A 0.5233 -0.0153 0.2585 0.037 Uiso calc R 1 . .
H H6B 0.6078 -0.0382 0.3295 0.037 Uiso calc R 1 . .
O O7 0.57370(7) 0.19353(9) 0.30449(4) 0.02792(18) Uani d . 1 . .
C C8 0.48115(11) 0.20382(16) 0.34087(6) 0.0369(3) Uani d . 1 . .
H H8A 0.5059 0.1486 0.3838 0.044 Uiso calc R 1 . .
H H8B 0.4093 0.1489 0.3164 0.044 Uiso calc R 1 . .
C C9 0.45417(11) 0.37812(16) 0.35159(6) 0.0358(3) Uani d . 1 . .
H H9A 0.3904 0.3860 0.3770 0.043 Uiso calc R 1 . .
H H9B 0.5254 0.4330 0.3768 0.043 Uiso calc R 1 . .
O O10 0.41787(7) 0.45411(10) 0.28931(4) 0.0337(2) Uani d . 1 . .
C C11 0.38264(12) 0.61956(15) 0.29539(6) 0.0373(3) Uani d . 1 . .
H H11A 0.4487 0.6822 0.3219 0.045 Uiso calc R 1 . .
H H11B 0.3143 0.6243 0.3176 0.045 Uiso calc R 1 . .
C C12 0.34937(11) 0.68958(16) 0.22762(7) 0.0390(3) Uani d . 1 . .
H H12A 0.2892 0.6198 0.2000 0.047 Uiso calc R 1 . .
H H12B 0.3147 0.7989 0.2298 0.047 Uiso calc R 1 . .
O O13 0.45191(7) 0.70035(10) 0.19903(4) 0.03146(19) Uani d . 1 . .
C C14 0.42386(12) 0.77471(15) 0.13533(6) 0.0396(3) Uani d . 1 . .
H H14A 0.3977 0.8880 0.1394 0.047 Uiso calc R 1 . .
H H14B 0.3586 0.7147 0.1069 0.047 Uiso calc R 1 . .
C C15 0.53103(13) 0.77270(14) 0.10522(6) 0.0397(3) Uani d . 1 . .
H H15A 0.5160 0.8371 0.0641 0.048 Uiso calc R 1 . .
H H15B 0.5988 0.8219 0.1359 0.048 Uiso calc R 1 . .
O O16 0.55811(8) 0.60970(9) 0.09139(4) 0.03225(19) Uani d . 1 . .
C C17 0.65728(12) 0.59892(16) 0.05956(6) 0.0390(3) Uani d . 1 . .
H H17A 0.7291 0.6427 0.0887 0.047 Uiso calc R 1 . .
H H17B 0.6418 0.6632 0.0184 0.047 Uiso calc R 1 . .
C C18 0.67551(12) 0.42399(17) 0.04447(6) 0.0396(3) Uani d . 1 . .
H H18A 0.6026 0.3793 0.0167 0.047 Uiso calc R 1 . .
H H18B 0.7408 0.4138 0.0202 0.047 Uiso calc R 1 . .
N N21 0.32022(9) 0.19783(12) 0.09279(5) 0.0333(2) Uani d . 1 . .
N N22 0.27171(9) 0.34696(12) 0.10107(5) 0.0347(2) Uani d . 1 . .
C C23 0.16225(12) 0.34869(17) 0.06409(6) 0.0405(3) Uani d . 1 . .
H H23 0.1094 0.4381 0.0609 0.049 Uiso calc R 1 . .
C C24 0.13632(13) 0.20214(18) 0.03103(6) 0.0444(3) Uani d . 1 . .
H H24 0.0654 0.1709 0.0019 0.053 Uiso calc R 1 . .
C C25 0.23868(13) 0.11318(16) 0.05093(6) 0.0387(3) Uani d . 1 . .
H H25 0.2499 0.0057 0.0368 0.046 Uiso calc R 1 . .

loop_
_atom_site_aniso_label
_atom_site_aniso_U_11
_atom_site_aniso_U_22
_atom_site_aniso_U_33
_atom_site_aniso_U_12
_atom_site_aniso_U_13
_atom_site_aniso_U_23
K1 0.02916(14) 0.02496(13) 0.02754(13) -0.00022(9) 0.00652(9) 0.00046(9)
O1 0.0406(5) 0.0316(4) 0.0228(4) -0.0045(4) 0.0075(3) -0.0025(3)
C2 0.0438(7) 0.0348(6) 0.0376(6) -0.0046(5) 0.0171(5) -0.0118(5)
C3 0.0315(6) 0.0282(6) 0.0451(7) 0.0019(5) 0.0140(5) -0.0058(5)
O4 0.0277(4) 0.0273(4) 0.0321(4) 0.0044(3) 0.0064(3) 0.0016(3)
C5 0.0347(6) 0.0243(5) 0.0333(6) 0.0070(5) 0.0008(5) 0.0029(4)
C6 0.0368(6) 0.0217(5) 0.0335(6) -0.0004(5) 0.0030(5) 0.0039(4)
O7 0.0281(4) 0.0248(4) 0.0323(4) -0.0005(3) 0.0096(3) 0.0020(3)
C8 0.0344(6) 0.0399(7) 0.0404(7) -0.0027(5) 0.0172(5) 0.0077(5)
C9 0.0364(7) 0.0442(7) 0.0308(6) 0.0010(5) 0.0161(5) 0.0006(5)
O10 0.0379(5) 0.0327(4) 0.0324(4) 0.0066(3) 0.0114(3) -0.0026(3)
C11 0.0365(7) 0.0350(6) 0.0440(7) 0.0067(5) 0.0166(5) -0.0078(5)
C12 0.0308(6) 0.0353(6) 0.0506(7) 0.0106(5) 0.0076(5) -0.0033(6)
O13 0.0326(4) 0.0292(4) 0.0309(4) 0.0047(3) 0.0022(3) 0.0008(3)
C14 0.0527(8) 0.0266(6) 0.0340(6) 0.0080(5) -0.0041(6) 0.0017(5)
C15 0.0595(8) 0.0254(6) 0.0309(6) -0.0083(6) 0.0010(6) 0.0042(5)
O16 0.0400(5) 0.0275(4) 0.0293(4) -0.0071(3) 0.0070(3) 0.0027(3)
C17 0.0415(7) 0.0466(7) 0.0294(6) -0.0077(6) 0.0086(5) 0.0126(5)
C18 0.0452(7) 0.0526(8) 0.0224(5) -0.0014(6) 0.0104(5) 0.0028(5)
N21 0.0387(6) 0.0322(5) 0.0298(5) -0.0024(4) 0.0092(4) 0.0017(4)
N22 0.0397(6) 0.0325(5) 0.0331(5) -0.0026(4) 0.0099(4) 0.0003(4)
C23 0.0384(7) 0.0470(7) 0.0373(7) 0.0047(6) 0.0107(5) 0.0084(6)
C24 0.0434(7) 0.0596(9) 0.0271(6) -0.0151(6) -0.0002(5) 0.0047(6)
C25 0.0556(8) 0.0352(6) 0.0265(6) -0.0092(6) 0.0107(5) -0.0017(5)

loop_
_atom_type_symbol
_atom_type_description
_atom_type_scat_dispersion_real
_atom_type_scat_dispersion_imag
_atom_type_scat_source
C C 0.0033 0.0016 'International Tables Vol C Tables 4.2.6.8 and 6.1.1.4'
H H 0.0000 0.0000 'International Tables Vol C Tables 4.2.6.8 and 6.1.1.4'
K K 0.2009 0.2494 'International Tables Vol C Tables 4.2.6.8 and 6.1.1.4'
N N 0.0061 0.0033 'International Tables Vol C Tables 4.2.6.8 and 6.1.1.4'
O O 0.0106 0.0060 'International Tables Vol C Tables 4.2.6.8 and 6.1.1.4'

loop_
_geom_angle_atom_site_label_1
_geom_angle_atom_site_label_2
_geom_angle_atom_site_label_3
_geom_angle_site_symmetry_1
_geom_angle_site_symmetry_3
_geom_angle
_geom_angle_publ_flag
N21 K1 N22 . . 28.90(3) ?
N21 K1 O16 . . 102.83(3) ?
N22 K1 O16 . . 90.65(3) ?
N21 K1 O10 . . 107.98(3) ?
N22 K1 O10 . . 91.60(3) ?
O16 K1 O10 . . 117.88(2) ?
N21 K1 O4 . . 97.94(3) ?
N22 K1 O4 . . 126.79(3) ?
O16 K1 O4 . . 113.20(2) ?
O10 K1 O4 . . 114.09(2) ?
N21 K1 O13 . . 115.33(3) ?
N22 K1 O13 . . 86.54(3) ?
O16 K1 O13 . . 59.34(2) ?
O10 K1 O13 . . 58.88(2) ?
O4 K1 O13 . . 146.67(2) ?
N21 K1 O1 . . 104.07(3) ?
N22 K1 O1 . . 119.22(3) ?
O16 K1 O1 . . 57.10(2) ?
O10 K1 O1 . . 147.69(2) ?
O4 K1 O1 . . 56.39(2) ?
O13 K1 O1 . . 110.15(2) ?
N21 K1 O7 . . 111.90(3) ?
N22 K1 O7 . . 122.74(3) ?
O16 K1 O7 . . 144.82(2) ?
O10 K1 O7 . . 56.51(2) ?
O4 K1 O7 . . 57.65(2) ?
O13 K1 O7 . . 107.84(2) ?
O1 K1 O7 . . 107.25(2) ?
N21 K1 C12 . . 102.02(3) ?
N22 K1 C12 . . 74.09(3) ?
O16 K1 C12 . . 79.86(3) ?
O10 K1 C12 . . 42.01(3) ?
O4 K1 C12 . . 153.02(3) ?
O13 K1 C12 . . 23.31(3) ?
O1 K1 C12 . . 133.39(3) ?
O7 K1 C12 . . 97.71(3) ?
C2 O1 C18 . . 112.41(9) ?
C2 O1 K1 . . 109.43(6) ?
C18 O1 K1 . . 108.93(7) ?
O1 C2 C3 . . 108.64(9) ?
O1 C2 H2A . . 110.0 ?
C3 C2 H2A . . 110.0 ?
O1 C2 H2B . . 110.0 ?
C3 C2 H2B . . 110.0 ?
H2A C2 H2B . . 108.3 ?
O4 C3 C2 . . 108.59(10) ?
O4 C3 H3A . . 110.0 ?
C2 C3 H3A . . 110.0 ?
O4 C3 H3B . . 110.0 ?
C2 C3 H3B . . 110.0 ?
H3A C3 H3B . . 108.4 ?
C3 O4 C5 . . 111.62(9) ?
C3 O4 K1 . . 122.31(6) ?
C5 O4 K1 . . 119.86(6) ?
O4 C5 C6 . . 108.74(9) ?
O4 C5 H5A . . 109.9 ?
C6 C5 H5A . . 109.9 ?
O4 C5 H5B . . 109.9 ?
C6 C5 H5B . . 109.9 ?
H5A C5 H5B . . 108.3 ?
O7 C6 C5 . . 108.89(9) ?
O7 C6 H6A . . 109.9 ?
C5 C6 H6A . . 109.9 ?
O7 C6 H6B . . 109.9 ?
C5 C6 H6B . . 109.9 ?
H6A C6 H6B . . 108.3 ?
C6 O7 C8 . . 110.38(9) ?
C6 O7 K1 . . 105.07(6) ?
C8 O7 K1 . . 110.19(7) ?
O7 C8 C9 . . 109.61(9) ?
O7 C8 H8A . . 109.7 ?
C9 C8 H8A . . 109.7 ?
O7 C8 H8B . . 109.7 ?
C9 C8 H8B . . 109.7 ?
H8A C8 H8B . . 108.2 ?
O10 C9 C8 . . 108.63(10) ?
O10 C9 H9A . . 110.0 ?
C8 C9 H9A . . 110.0 ?
O10 C9 H9B . . 110.0 ?
C8 C9 H9B . . 110.0 ?
H9A C9 H9B . . 108.3 ?
C9 O10 C11 . . 112.02(9) ?
C9 O10 K1 . . 123.81(6) ?
C11 O10 K1 . . 118.66(7) ?
O10 C11 C12 . . 107.85(10) ?
O10 C11 H11A . . 110.1 ?
C12 C11 H11A . . 110.1 ?
O10 C11 H11B . . 110.1 ?
C12 C11 H11B . . 110.1 ?
H11A C11 H11B . . 108.4 ?
O13 C12 C11 . . 109.71(10) ?
O13 C12 K1 . . 54.11(5) ?
C11 C12 K1 . . 87.18(7) ?
O13 C12 H12A . . 109.7 ?
C11 C12 H12A . . 109.7 ?
K1 C12 H12A . . 72.7 ?
O13 C12 H12B . . 109.7 ?
C11 C12 H12B . . 109.7 ?
K1 C12 H12B . . 160.8 ?
H12A C12 H12B . . 108.2 ?
C12 O13 C14 . . 110.96(9) ?
C12 O13 K1 . . 102.58(7) ?
C14 O13 K1 . . 105.13(6) ?
O13 C14 C15 . . 109.23(10) ?
O13 C14 H14A . . 109.8 ?
C15 C14 H14A . . 109.8 ?
O13 C14 H14B . . 109.8 ?
C15 C14 H14B . . 109.8 ?
H14A C14 H14B . . 108.3 ?
O16 C15 C14 . . 109.22(10) ?
O16 C15 H15A . . 109.8 ?
C14 C15 H15A . . 109.8 ?
O16 C15 H15B . . 109.8 ?
C14 C15 H15B . . 109.8 ?
H15A C15 H15B . . 108.3 ?
C15 O16 C17 . . 112.31(9) ?
C15 O16 K1 . . 118.32(7) ?
C17 O16 K1 . . 122.61(7) ?
O16 C17 C18 . . 108.32(10) ?
O16 C17 H17A . . 110.0 ?
C18 C17 H17A . . 110.0 ?
O16 C17 H17B . . 110.0 ?
C18 C17 H17B . . 110.0 ?
H17A C17 H17B . . 108.4 ?
O1 C18 C17 . . 108.73(10) ?
O1 C18 H18A . . 109.9 ?
C17 C18 H18A . . 109.9 ?
O1 C18 H18B . . 109.9 ?
C17 C18 H18B . . 109.9 ?
H18A C18 H18B . . 108.3 ?
C25 N21 N22 . . 107.20(10) ?
C25 N21 K1 . . 175.53(9) ?
N22 N21 K1 . . 76.41(6) ?
C23 N22 N21 . . 107.35(10) ?
C23 N22 K1 . . 176.68(9) ?
N21 N22 K1 . . 74.69(6) ?
N22 C23 C24 . . 110.97(12) ?
N22 C23 H23 . . 124.5 ?
C24 C23 H23 . . 124.5 ?
C25 C24 C23 . . 103.12(11) ?
C25 C24 H24 . . 128.4 ?
C23 C24 H24 . . 128.4 ?
N21 C25 C24 . . 111.35(12) ?
N21 C25 H25 . . 124.3 ?
C24 C25 H25 . . 124.3 ?

loop_
_geom_bond_atom_site_label_1
_geom_bond_atom_site_label_2
_geom_bond_site_symmetry_2
_geom_bond_distance
_geom_bond_publ_flag
K1 N21 . 2.7441(11) ?
K1 N22 . 2.7654(11) ?
K1 O16 . 2.8416(8) ?
K1 O10 . 2.8557(8) ?
K1 O4 . 2.8877(8) ?
K1 O13 . 2.9254(8) ?
K1 O1 . 2.9938(9) ?
K1 O7 . 3.0025(8) ?
K1 C12 . 3.5242(12) ?
O1 C2 . 1.4239(15) ?
O1 C18 . 1.4282(14) ?
C2 C3 . 1.4969(18) ?
C2 H2A . 0.9900 ?
C2 H2B . 0.9900 ?
C3 O4 . 1.4231(14) ?
C3 H3A . 0.9900 ?
C3 H3B . 0.9900 ?
O4 C5 . 1.4284(13) ?
C5 C6 . 1.4946(17) ?
C5 H5A . 0.9900 ?
C5 H5B . 0.9900 ?
C6 O7 . 1.4287(13) ?
C6 H6A . 0.9900 ?
C6 H6B . 0.9900 ?
O7 C8 . 1.4290(14) ?
C8 C9 . 1.4951(18) ?
C8 H8A . 0.9900 ?
C8 H8B . 0.9900 ?
C9 O10 . 1.4216(14) ?
C9 H9A . 0.9900 ?
C9 H9B . 0.9900 ?
O10 C11 . 1.4349(14) ?
C11 C12 . 1.4976(19) ?
C11 H11A . 0.9900 ?
C11 H11B . 0.9900 ?
C12 O13 . 1.4286(15) ?
C12 H12A . 0.9900 ?
C12 H12B . 0.9900 ?
O13 C14 . 1.4341(14) ?
C14 C15 . 1.493(2) ?
C14 H14A . 0.9900 ?
C14 H14B . 0.9900 ?
C15 O16 . 1.4207(15) ?
C15 H15A . 0.9900 ?
C15 H15B . 0.9900 ?
O16 C17 . 1.4343(15) ?
C17 C18 . 1.498(2) ?
C17 H17A . 0.9900 ?
C17 H17B . 0.9900 ?
C18 H18A . 0.9900 ?
C18 H18B . 0.9900 ?
N21 C25 . 1.3405(16) ?
N21 N22 . 1.3748(15) ?
N22 C23 . 1.3391(17) ?
C23 C24 . 1.391(2) ?
C23 H23 . 0.9500 ?
C24 C25 . 1.380(2) ?
C24 H24 . 0.9500 ?
C25 H25 . 0.9500 ?

loop_
_geom_torsion_atom_site_label_1
_geom_torsion_atom_site_label_2
_geom_torsion_atom_site_label_3
_geom_torsion_atom_site_label_4
_geom_torsion_site_symmetry_1
_geom_torsion_site_symmetry_2
_geom_torsion_site_symmetry_3
_geom_torsion_site_symmetry_4
_geom_torsion
_geom_torsion_publ_flag
N21 K1 O1 C2 . . . . -57.90(8) ?
N22 K1 O1 C2 . . . . -84.52(8) ?
O16 K1 O1 C2 . . . . -154.25(8) ?
O10 K1 O1 C2 . . . . 114.66(8) ?
O4 K1 O1 C2 . . . . 32.36(7) ?
O13 K1 O1 C2 . . . . 177.93(7) ?
O7 K1 O1 C2 . . . . 60.82(7) ?
C12 K1 O1 C2 . . . . 179.95(7) ?
N21 K1 O1 C18 . . . . 65.36(7) ?
N22 K1 O1 C18 . . . . 38.75(8) ?
O16 K1 O1 C18 . . . . -30.99(7) ?
O10 K1 O1 C18 . . . . -122.08(8) ?
O4 K1 O1 C18 . . . . 155.62(8) ?
O13 K1 O1 C18 . . . . -58.81(7) ?
O7 K1 O1 C18 . . . . -175.92(7) ?
C12 K1 O1 C18 . . . . -56.79(8) ?
C18 O1 C2 C3 . . . . 175.73(10) ?
K1 O1 C2 C3 . . . . -63.09(10) ?
O1 C2 C3 O4 . . . . 62.21(12) ?
C2 C3 O4 C5 . . . . 177.94(9) ?
C2 C3 O4 K1 . . . . -29.89(12) ?
N21 K1 O4 C3 . . . . 101.35(8) ?
N22 K1 O4 C3 . . . . 103.29(8) ?
O16 K1 O4 C3 . . . . -6.34(8) ?
O10 K1 O4 C3 . . . . -144.84(8) ?
O13 K1 O4 C3 . . . . -75.35(9) ?
O1 K1 O4 C3 . . . . -0.30(7) ?
O7 K1 O4 C3 . . . . -147.70(8) ?
C12 K1 O4 C3 . . . . -121.14(9) ?
N21 K1 O4 C5 . . . . -108.68(8) ?
N22 K1 O4 C5 . . . . -106.74(8) ?
O16 K1 O4 C5 . . . . 143.63(7) ?
O10 K1 O4 C5 . . . . 5.13(8) ?
O13 K1 O4 C5 . . . . 74.62(9) ?
O1 K1 O4 C5 . . . . 149.67(8) ?
O7 K1 O4 C5 . . . . 2.26(7) ?
C12 K1 O4 C5 . . . . 28.83(11) ?
C3 O4 C5 C6 . . . . -177.84(9) ?
K1 O4 C5 C6 . . . . 29.22(11) ?
O4 C5 C6 O7 . . . . -67.15(11) ?
C5 C6 O7 C8 . . . . -173.98(9) ?
C5 C6 O7 K1 . . . . 67.25(9) ?
N21 K1 O7 C6 . . . . 51.07(7) ?
N22 K1 O7 C6 . . . . 81.39(7) ?
O16 K1 O7 C6 . . . . -119.30(7) ?
O10 K1 O7 C6 . . . . 148.71(7) ?
O4 K1 O7 C6 . . . . -34.43(6) ?
O13 K1 O7 C6 . . . . 178.94(6) ?
O1 K1 O7 C6 . . . . -62.45(7) ?
C12 K1 O7 C6 . . . . 157.38(6) ?
N21 K1 O7 C8 . . . . -67.83(7) ?
N22 K1 O7 C8 . . . . -37.51(8) ?
O16 K1 O7 C8 . . . . 121.80(7) ?
O10 K1 O7 C8 . . . . 29.81(7) ?
O4 K1 O7 C8 . . . . -153.33(8) ?
O13 K1 O7 C8 . . . . 60.04(7) ?
O1 K1 O7 C8 . . . . 178.65(7) ?
C12 K1 O7 C8 . . . . 38.48(7) ?
C6 O7 C8 C9 . . . . -175.05(10) ?
K1 O7 C8 C9 . . . . -59.45(11) ?
O7 C8 C9 O10 . . . . 59.92(13) ?
C8 C9 O10 C11 . . . . 176.08(10) ?
C8 C9 O10 K1 . . . . -30.63(13) ?
N21 K1 O10 C9 . . . . 106.21(9) ?
N22 K1 O10 C9 . . . . 130.46(9) ?
O16 K1 O10 C9 . . . . -137.95(8) ?
O4 K1 O10 C9 . . . . -1.51(9) ?
O13 K1 O10 C9 . . . . -144.56(9) ?
O1 K1 O10 C9 . . . . -66.20(10) ?
O7 K1 O10 C9 . . . . 1.40(8) ?
C12 K1 O10 C9 . . . . -165.70(10) ?
N21 K1 O10 C11 . . . . -102.15(8) ?
N22 K1 O10 C11 . . . . -77.90(8) ?
O16 K1 O10 C11 . . . . 13.69(9) ?
O4 K1 O10 C11 . . . . 150.13(8) ?
O13 K1 O10 C11 . . . . 7.09(8) ?
O1 K1 O10 C11 . . . . 85.44(9) ?
O7 K1 O10 C11 . . . . 153.04(9) ?
C12 K1 O10 C11 . . . . -14.06(8) ?
C9 O10 C11 C12 . . . . 178.50(10) ?
K1 O10 C11 C12 . . . . 23.70(12) ?
O10 C11 C12 O13 . . . . -66.75(13) ?
O10 C11 C12 K1 . . . . -16.62(9) ?
N21 K1 C12 O13 . . . . -127.69(7) ?
N22 K1 C12 O13 . . . . -120.20(7) ?
O16 K1 C12 O13 . . . . -26.59(6) ?
O10 K1 C12 O13 . . . . 128.70(8) ?
O4 K1 C12 O13 . . . . 95.46(8) ?
O1 K1 C12 O13 . . . . -4.80(8) ?
O7 K1 C12 O13 . . . . 117.87(7) ?
N21 K1 C12 C11 . . . . 115.40(8) ?
N22 K1 C12 C11 . . . . 122.89(8) ?
O16 K1 C12 C11 . . . . -143.49(8) ?
O10 K1 C12 C11 . . . . 11.80(7) ?
O4 K1 C12 C11 . . . . -21.45(11) ?
O13 K1 C12 C11 . . . . -116.90(11) ?
O1 K1 C12 C11 . . . . -121.70(7) ?
O7 K1 C12 C11 . . . . 0.96(8) ?
C11 C12 O13 C14 . . . . -177.06(10) ?
K1 C12 O13 C14 . . . . 111.83(9) ?
C11 C12 O13 K1 . . . . 71.11(10) ?
N21 K1 O13 C12 . . . . 58.90(7) ?
N22 K1 O13 C12 . . . . 56.37(7) ?
O16 K1 O13 C12 . . . . 149.19(7) ?
O10 K1 O13 C12 . . . . -37.60(7) ?
O4 K1 O13 C12 . . . . -124.72(7) ?
O1 K1 O13 C12 . . . . 176.29(7) ?
O7 K1 O13 C12 . . . . -66.97(7) ?
N21 K1 O13 C14 . . . . -57.21(8) ?
N22 K1 O13 C14 . . . . -59.73(7) ?
O16 K1 O13 C14 . . . . 33.09(7) ?
O10 K1 O13 C14 . . . . -153.70(8) ?
O4 K1 O13 C14 . . . . 119.17(8) ?
O1 K1 O13 C14 . . . . 60.18(8) ?
O7 K1 O13 C14 . . . . 176.92(7) ?
C12 K1 O13 C14 . . . . -116.10(10) ?
C12 O13 C14 C15 . . . . -175.93(9) ?
K1 O13 C14 C15 . . . . -65.73(10) ?
O13 C14 C15 O16 . . . . 67.33(12) ?
C14 C15 O16 C17 . . . . 177.37(9) ?
C14 C15 O16 K1 . . . . -30.65(12) ?
N21 K1 O16 C15 . . . . 111.08(8) ?
N22 K1 O16 C15 . . . . 84.64(8) ?
O10 K1 O16 C15 . . . . -7.51(9) ?
O4 K1 O16 C15 . . . . -144.33(8) ?
O13 K1 O16 C15 . . . . -0.94(8) ?
O1 K1 O16 C15 . . . . -150.32(9) ?
O7 K1 O16 C15 . . . . -78.07(9) ?
C12 K1 O16 C15 . . . . 10.94(8) ?
N21 K1 O16 C17 . . . . -99.97(8) ?
N22 K1 O16 C17 . . . . -126.41(8) ?
O10 K1 O16 C17 . . . . 141.43(8) ?
O4 K1 O16 C17 . . . . 4.61(9) ?
O13 K1 O16 C17 . . . . 148.00(9) ?
O1 K1 O16 C17 . . . . -1.38(8) ?
O7 K1 O16 C17 . . . . 70.88(9) ?
C12 K1 O16 C17 . . . . 159.88(8) ?
C15 O16 C17 C18 . . . . -177.58(10) ?
K1 O16 C17 C18 . . . . 31.82(12) ?
C2 O1 C18 C17 . . . . -176.81(10) ?
K1 O1 C18 C17 . . . . 61.72(11) ?
O16 C17 C18 O1 . . . . -62.76(13) ?
O16 K1 N21 N22 . . . . -67.14(6) ?
O10 K1 N21 N22 . . . . 58.19(6) ?
O4 K1 N21 N22 . . . . 176.78(6) ?
O13 K1 N21 N22 . . . . -5.23(7) ?
O1 K1 N21 N22 . . . . -125.99(6) ?
O7 K1 N21 N22 . . . . 118.53(6) ?
C12 K1 N21 N22 . . . . 15.04(6) ?
C25 N21 N22 C23 . . . . 0.02(12) ?
K1 N21 N22 C23 . . . . 177.28(9) ?
C25 N21 N22 K1 . . . . -177.26(9) ?
O16 K1 N22 N21 . . . . 116.04(6) ?
O10 K1 N22 N21 . . . . -126.04(6) ?
O4 K1 N22 N21 . . . . -3.98(7) ?
O13 K1 N22 N21 . . . . 175.27(6) ?
O1 K1 N22 N21 . . . . 64.07(6) ?
O7 K1 N22 N21 . . . . -75.70(6) ?
C12 K1 N22 N21 . . . . -164.70(6) ?
N21 N22 C23 C24 . . . . 0.11(14) ?
N22 C23 C24 C25 . . . . -0.18(14) ?
C23 C24 C25 N21 . . . . 0.19(14) ?
